data_1567737
loop_
_publ_author_name
'Ferjani, Hela'
'Onwudiwe, Damian C.'

_publ_section_title
;
 Synthesis, Structural, Thermal, and Hirshfeld Surface Analysis of In(III)
 Tris (N-Methyl-N-Phenyl Dithiocarbamate)
;
_journal_issue 10
_journal_name_full Inorganics
_journal_page_first 146
_journal_paper_doi 10.3390/inorganics10100146
_journal_volume 10
_journal_year 2022
_chemical_formula_sum 'C24 H24 In N3 S6'
_chemical_formula_weight 661.64
_space_group_crystal_system triclinic
_space_group_IT_number 2
_space_group_name_Hall '-P 1'
_space_group_name_H-M_alt 'P -1'
_atom_sites_solution_hydrogens geom
_atom_sites_solution_primary dual
_audit_creation_method SHELXL-2016/6
_audit_update_record
;
2022-07-06 # Formatted by publCIF

;
_cell_angle_alpha 62.209(2)
_cell_angle_beta 76.315(2)
_cell_angle_gamma 72.310(3)
_cell_formula_units_Z 4
_cell_length_a 14.6017(18)
_cell_length_b 14.9653(18)
_cell_length_c 15.3953(18)
_cell_measurement_reflns_used 9385
_cell_measurement_temperature 100(2)
_cell_measurement_theta_max 25.503
_cell_measurement_theta_min 2.390
_cell_volume 2817.4(6)
_computing_cell_refinement 'Bruker SAINT'
_computing_data_collection 'Bruker APEX2'
_computing_data_reduction 'Bruker SAINT'
_computing_molecular_graphics OLEX2
_computing_publication_material 'OLEX2 & PLATON'
_computing_structure_refinement 'SHELXL-2016 (Sheldrick 2015)'
_computing_structure_solution 'SHELXT (Sheldrick 2015)'
_diffrn_ambient_temperature 100(2)
_diffrn_measured_fraction_theta_full 0.998
_diffrn_measured_fraction_theta_max 0.990
_diffrn_measurement_device_type 'Bruker APEX-II CCD'
_diffrn_measurement_method '\f and \w scans'
_diffrn_radiation_type MoK\a
_diffrn_radiation_wavelength 0.71073
_diffrn_reflns_av_R_equivalents 0.0687
_diffrn_reflns_av_unetI/netI 0.0576
_diffrn_reflns_Laue_measured_fraction_full 0.998
_diffrn_reflns_Laue_measured_fraction_max 0.990
_diffrn_reflns_limit_h_max 17
_diffrn_reflns_limit_h_min -17
_diffrn_reflns_limit_k_max 18
_diffrn_reflns_limit_k_min -18
_diffrn_reflns_limit_l_max 18
_diffrn_reflns_limit_l_min -18
_diffrn_reflns_number 57388
_diffrn_reflns_point_group_measured_fraction_full 0.998
_diffrn_reflns_point_group_measured_fraction_max 0.990
_diffrn_reflns_theta_full 25.242
_diffrn_reflns_theta_max 25.702
_diffrn_reflns_theta_min 1.505
_exptl_absorpt_coefficient_mu 1.302
_exptl_absorpt_correction_T_max 0.0439
_exptl_absorpt_correction_T_min 0.0242
_exptl_absorpt_correction_type multi-scan
_exptl_absorpt_process_details
;
 SADABS 2016/2: Krause, L., Herbst-Irmer, R., Sheldrick G.M. & Stalke D.,
 J. Appl. Cryst. 48 (2015) 3-10
;
_exptl_crystal_colour colourless
_exptl_crystal_density_diffrn 1.560
_exptl_crystal_description block
_exptl_crystal_F_000 1336
_exptl_crystal_size_max 0.195
_exptl_crystal_size_mid 0.158
_exptl_crystal_size_min 0.134
_refine_diff_density_max 3.223
_refine_diff_density_min -0.702
_refine_diff_density_rms 0.234
_refine_ls_extinction_method none
_refine_ls_goodness_of_fit_ref 1.118
_refine_ls_hydrogen_treatment constr
_refine_ls_matrix_type full
_refine_ls_number_parameters 607
_refine_ls_number_reflns 10615
_refine_ls_number_restraints 0
_refine_ls_restrained_S_all 1.118
_refine_ls_R_factor_all 0.0669
_refine_ls_R_factor_gt 0.0534
_refine_ls_shift/su_max 0.001
_refine_ls_shift/su_mean 0.000
_refine_ls_structure_factor_coef Fsqd
_refine_ls_weighting_details 'w=1/[\s^2^(Fo^2^)+(0.0958P)^2^] where P=(Fo^2^+2Fc^2^)/3'
_refine_ls_weighting_scheme calc
_refine_ls_wR_factor_gt 0.1497
_refine_ls_wR_factor_ref 0.1592
_reflns_Friedel_coverage 0.000
_reflns_number_gt 8571
_reflns_number_total 10615
_reflns_threshold_expression 'I > 2\s(I)'
_cod_data_source_file inorganics-1897810-supplementary.cif
_cod_data_source_block INL1_0m
_cod_database_code 1567737
_shelx_shelxl_version_number 2016/6
_shelx_space_group_comment
;
The symmetry employed for this shelxl refinement is uniquely defined
by the following loop, which should always be used as a source of
symmetry information in preference to the above space-group names.
They are only intended as comments.
;
_shelx_estimated_absorpt_t_min 0.785
_shelx_estimated_absorpt_t_max 0.845
_exptl_absorpt_special_details
;
SADABS-2016/2 (Bruker,2016/2) was used for absorption correction. 
wR2(int) was 0.0782 before and 0.0703 after correction. The Ratio of 
minimum to maximum transmission is 0.9130. The \l/2 correction factor 
is 0.00150.
;
_publcif_funding_html
;
;

loop_
_space_group_symop_operation_xyz
'x, y, z'
'-x, -y, -z'

loop_
_atom_site_label
_atom_site_type_symbol
_atom_site_fract_x
_atom_site_fract_y
_atom_site_fract_z
_atom_site_U_iso_or_equiv
_atom_site_adp_type
_atom_site_occupancy
_atom_site_site_symmetry_order
_atom_site_calc_flag
_atom_site_refinement_flags_posn
_atom_site_refinement_flags_adp
_atom_site_refinement_flags_occupancy
_atom_site_disorder_assembly
_atom_site_disorder_group
In1 In -0.02270(2) 0.68802(3) 0.15580(2) 0.02275(12) Uani 1 1 d . . . . .
S1 S 0.07453(9) 0.78311(10) -0.01197(9) 0.0266(3) Uani 1 1 d . . . . .
S2 S -0.13027(9) 0.86419(10) 0.04961(9) 0.0252(3) Uani 1 1 d . . . . .
S3 S -0.13589(9) 0.67652(10) 0.31926(9) 0.0256(3) Uani 1 1 d . . . . .
S4 S 0.06313(9) 0.71388(10) 0.26633(9) 0.0261(3) Uani 1 1 d . . . . .
S5 S 0.07573(9) 0.49475(10) 0.20586(10) 0.0266(3) Uani 1 1 d . . . . .
S6 S -0.10882(9) 0.58524(10) 0.11754(10) 0.0280(3) Uani 1 1 d . . . . .
N1 N -0.0407(3) 0.6885(3) 0.4397(3) 0.0242(9) Uani 1 1 d . . . . .
N2 N -0.0396(3) 0.9562(3) -0.1277(3) 0.0241(9) Uani 1 1 d . . . . .
N3 N -0.0214(3) 0.3874(3) 0.1777(3) 0.0232(9) Uani 1 1 d . . . . .
C1 C -0.0324(3) 0.8753(4) -0.0390(4) 0.0227(10) Uani 1 1 d . . . . .
C2 C -0.0387(4) 0.6926(4) 0.3503(4) 0.0243(11) Uani 1 1 d . . . . .
C3 C -0.0187(3) 0.4806(4) 0.1673(3) 0.0212(10) Uani 1 1 d . . . . .
C4 C -0.1302(4) 1.0349(4) -0.1496(4) 0.0326(13) Uani 1 1 d . . . . .
H4A H -0.182634 1.001835 -0.139932 0.049 Uiso 1 1 calc R U . . .
H4B H -0.123257 1.086561 -0.218253 0.049 Uiso 1 1 calc R U . . .
H4C H -0.145403 1.068969 -0.105206 0.049 Uiso 1 1 calc R U . . .
C5 C -0.1234(4) 0.6672(5) 0.5152(4) 0.0382(14) Uani 1 1 d . . . . .
H5A H -0.175526 0.729866 0.499875 0.057 Uiso 1 1 calc R U . . .
H5B H -0.103809 0.645933 0.579931 0.057 Uiso 1 1 calc R U . . .
H5C H -0.146191 0.611414 0.516335 0.057 Uiso 1 1 calc R U . . .
C6 C -0.1022(4) 0.3739(5) 0.1457(5) 0.0424(15) Uani 1 1 d . . . . .
H6A H -0.162663 0.389751 0.185276 0.064 Uiso 1 1 calc R U . . .
H6B H -0.089837 0.302083 0.154846 0.064 Uiso 1 1 calc R U . . .
H6C H -0.107537 0.420878 0.075757 0.064 Uiso 1 1 calc R U . . .
C13 C 0.0386(3) 0.9686(4) -0.2065(4) 0.0228(11) Uani 1 1 d . . . . .
C14 C 0.0459(4) 0.9248(4) -0.2705(4) 0.0294(12) Uani 1 1 d . . . . .
H14 H 0.002253 0.883831 -0.259773 0.035 Uiso 1 1 calc R U . . .
C15 C 0.1172(4) 0.9413(4) -0.3502(4) 0.0283(11) Uani 1 1 d . . . . .
H15 H 0.123514 0.910103 -0.393452 0.034 Uiso 1 1 calc R U . . .
C16 C 0.1793(4) 1.0032(4) -0.3670(4) 0.0274(11) Uani 1 1 d . . . . .
H16 H 0.227684 1.015383 -0.422168 0.033 Uiso 1 1 calc R U . . .
C17 C 0.1703(4) 1.0474(4) -0.3026(4) 0.0258(11) Uani 1 1 d . . . . .
H17 H 0.212806 1.089754 -0.313980 0.031 Uiso 1 1 calc R U . . .
C18 C 0.0998(3) 1.0300(4) -0.2218(4) 0.0251(11) Uani 1 1 d . . . . .
H18 H 0.093906 1.060145 -0.177835 0.030 Uiso 1 1 calc R U . . .
C19 C 0.0535(3) 0.2960(4) 0.2212(4) 0.0231(10) Uani 1 1 d . . . . .
C20 C 0.1272(4) 0.2618(4) 0.1602(4) 0.0282(11) Uani 1 1 d . . . . .
H20 H 0.130160 0.299476 0.090419 0.034 Uiso 1 1 calc R U . . .
C21 C 0.1962(4) 0.1720(4) 0.2028(4) 0.0319(12) Uani 1 1 d . . . . .
H21 H 0.247909 0.149205 0.161843 0.038 Uiso 1 1 calc R U . . .
C22 C 0.1907(4) 0.1159(4) 0.3032(4) 0.0326(12) Uani 1 1 d . . . . .
H22 H 0.237806 0.053812 0.331533 0.039 Uiso 1 1 calc R U . . .
C23 C 0.1160(4) 0.1496(4) 0.3639(4) 0.0310(12) Uani 1 1 d . . . . .
H23 H 0.112324 0.110688 0.433621 0.037 Uiso 1 1 calc R U . . .
C24 C 0.0475(4) 0.2397(4) 0.3225(4) 0.0291(12) Uani 1 1 d . . . . .
H24 H -0.003707 0.262778 0.363634 0.035 Uiso 1 1 calc R U . . .
C25 C 0.0423(3) 0.6984(4) 0.4672(3) 0.0212(10) Uani 1 1 d . . . . .
C26 C 0.0625(4) 0.7957(4) 0.4325(4) 0.0274(11) Uani 1 1 d . . . . .
H26 H 0.022034 0.856052 0.389790 0.033 Uiso 1 1 calc R U . . .
C27 C 0.1411(4) 0.8030(4) 0.4606(4) 0.0333(13) Uani 1 1 d . . . . .
H27 H 0.156266 0.868629 0.435613 0.040 Uiso 1 1 calc R U . . .
C28 C 0.1986(4) 0.7160(5) 0.5248(4) 0.0372(13) Uani 1 1 d . . . . .
H28 H 0.252494 0.722217 0.544475 0.045 Uiso 1 1 calc R U . . .
C29 C 0.1781(4) 0.6203(5) 0.5604(4) 0.0366(13) Uani 1 1 d . . . . .
H29 H 0.218158 0.560426 0.604021 0.044 Uiso 1 1 calc R U . . .
C30 C 0.0989(4) 0.6114(4) 0.5324(4) 0.0293(12) Uani 1 1 d . . . . .
H30 H 0.083719 0.545622 0.558065 0.035 Uiso 1 1 calc R U . . .
In2 In 0.47645(2) 0.16387(3) 0.65457(2) 0.02313(12) Uani 1 1 d . . . . .
S7 S 0.35653(9) 0.09363(10) 0.81209(9) 0.0250(3) Uani 1 1 d . . . . .
S8 S 0.55345(9) -0.02228(10) 0.76913(10) 0.0272(3) Uani 1 1 d . . . . .
S9 S 0.57842(9) 0.17766(10) 0.48689(9) 0.0253(3) Uani 1 1 d . . . . .
S10 S 0.37774(9) 0.14587(11) 0.54664(9) 0.0275(3) Uani 1 1 d . . . . .
S11 S 0.39644(9) 0.35767(10) 0.61295(10) 0.0266(3) Uani 1 1 d . . . . .
S12 S 0.57941(9) 0.24118(10) 0.70531(10) 0.0262(3) Uani 1 1 d . . . . .
N4 N 0.4632(3) 0.2005(3) 0.3634(3) 0.0243(9) Uani 1 1 d . . . . .
N5 N 0.5022(3) 0.4403(3) 0.6612(3) 0.0245(9) Uani 1 1 d . . . . .
N6 N 0.4424(3) -0.0921(3) 0.9383(3) 0.0237(9) Uani 1 1 d . . . . .
C7 C 0.4927(3) 0.3557(4) 0.6593(3) 0.0228(6) Uani 1 1 d . . . . .
C8 C 0.3710(4) 0.2066(5) 0.3350(4) 0.0332(13) Uani 1 1 d . . . . .
H8A H 0.322188 0.265327 0.341701 0.050 Uiso 1 1 calc R U . . .
H8B H 0.349124 0.142261 0.378305 0.050 Uiso 1 1 calc R U . . .
H8C H 0.380482 0.216151 0.266324 0.050 Uiso 1 1 calc R U . . .
C9 C 0.4310(4) 0.5396(4) 0.6225(4) 0.0320(12) Uani 1 1 d . . . . .
H9A H 0.374256 0.538897 0.671651 0.048 Uiso 1 1 calc R U . . .
H9B H 0.411249 0.549492 0.561490 0.048 Uiso 1 1 calc R U . . .
H9C H 0.460215 0.596499 0.608656 0.048 Uiso 1 1 calc R U . . .
C10 C 0.3549(4) -0.0910(4) 1.0098(4) 0.0382(14) Uani 1 1 d . . . . .
H10A H 0.311565 -0.125583 1.002946 0.057 Uiso 1 1 calc R U . . .
H10B H 0.321559 -0.019139 0.996756 0.057 Uiso 1 1 calc R U . . .
H10C H 0.373485 -0.127547 1.077063 0.057 Uiso 1 1 calc R U . . .
C11 C 0.4491(3) -0.0145(4) 0.8492(4) 0.0228(6) Uani 1 1 d . . . . .
C12 C 0.4723(3) 0.1764(4) 0.4562(3) 0.0228(6) Uani 1 1 d . . . . .
C31 C 0.5215(3) -0.1820(4) 0.9687(4) 0.0226(10) Uani 1 1 d . . . . .
C32 C 0.5354(4) -0.2568(4) 0.9348(4) 0.0244(11) Uani 1 1 d . . . . .
H32 H 0.492645 -0.249536 0.892903 0.029 Uiso 1 1 calc R U . . .
C33 C 0.6128(4) -0.3427(4) 0.9628(4) 0.0269(11) Uani 1 1 d . . . . .
H33 H 0.624717 -0.392867 0.937724 0.032 Uiso 1 1 calc R U . . .
C34 C 0.6719(4) -0.3544(4) 1.0270(4) 0.0292(12) Uani 1 1 d . . . . .
H34 H 0.723732 -0.413599 1.047522 0.035 Uiso 1 1 calc R U . . .
C35 C 0.6556(4) -0.2789(4) 1.0620(4) 0.0299(12) Uani 1 1 d . . . . .
H35 H 0.696614 -0.287052 1.105974 0.036 Uiso 1 1 calc R U . . .
C36 C 0.5807(4) -0.1934(4) 1.0331(4) 0.0288(12) Uani 1 1 d . . . . .
H36 H 0.569484 -0.142497 1.057076 0.035 Uiso 1 1 calc R U . . .
C37 C 0.5380(4) 0.2362(4) 0.2834(4) 0.0240(11) Uani 1 1 d . . . . .
C38 C 0.6172(4) 0.1660(4) 0.2642(4) 0.0274(11) Uani 1 1 d . . . . .
H38 H 0.623995 0.093560 0.303465 0.033 Uiso 1 1 calc R U . . .
C39 C 0.6858(4) 0.2037(4) 0.1868(4) 0.0300(12) Uani 1 1 d . . . . .
H39 H 0.740233 0.156275 0.172763 0.036 Uiso 1 1 calc R U . . .
C40 C 0.6776(4) 0.3087(4) 0.1291(4) 0.0335(13) Uani 1 1 d . . . . .
H40 H 0.726570 0.333044 0.076955 0.040 Uiso 1 1 calc R U . . .
C41 C 0.5969(4) 0.3785(4) 0.1479(4) 0.0321(12) Uani 1 1 d . . . . .
H41 H 0.589822 0.450794 0.107599 0.039 Uiso 1 1 calc R U . . .
C42 C 0.5264(4) 0.3421(4) 0.2260(4) 0.0277(11) Uani 1 1 d . . . . .
H42 H 0.471315 0.389241 0.239646 0.033 Uiso 1 1 calc R U . . .
C43 C 0.5752(4) 0.4372(4) 0.7135(4) 0.0235(11) Uani 1 1 d . . . . .
C44 C 0.5621(4) 0.3924(4) 0.8164(4) 0.0274(11) Uani 1 1 d . . . . .
H44 H 0.508357 0.361839 0.851077 0.033 Uiso 1 1 calc R U . . .
C45 C 0.6278(4) 0.3929(4) 0.8675(4) 0.0295(12) Uani 1 1 d . . . . .
H45 H 0.619866 0.361863 0.937738 0.035 Uiso 1 1 calc R U . . .
C46 C 0.7056(4) 0.4389(4) 0.8161(4) 0.0329(13) Uani 1 1 d . . . . .
H46 H 0.751006 0.439587 0.850840 0.040 Uiso 1 1 calc R U . . .
C47 C 0.7164(4) 0.4837(4) 0.7138(4) 0.0341(13) Uani 1 1 d . . . . .
H47 H 0.769264 0.515573 0.678462 0.041 Uiso 1 1 calc R U . . .
C48 C 0.6512(4) 0.4826(4) 0.6624(4) 0.0285(12) Uani 1 1 d . . . . .
H48 H 0.659314 0.513119 0.592219 0.034 Uiso 1 1 calc R U . . .

loop_
_atom_site_aniso_label
_atom_site_aniso_U_11
_atom_site_aniso_U_22
_atom_site_aniso_U_33
_atom_site_aniso_U_23
_atom_site_aniso_U_13
_atom_site_aniso_U_12
In1 0.0261(2) 0.0223(2) 0.0187(2) -0.00765(15) -0.00176(14) -0.00626(15)
S1 0.0254(6) 0.0271(7) 0.0202(6) -0.0073(5) 0.0007(5) -0.0034(5)
S2 0.0246(6) 0.0247(6) 0.0205(6) -0.0076(5) 0.0023(5) -0.0048(5)
S3 0.0262(7) 0.0298(7) 0.0220(6) -0.0104(5) -0.0013(5) -0.0099(5)
S4 0.0253(6) 0.0314(7) 0.0241(7) -0.0141(5) 0.0024(5) -0.0098(5)
S5 0.0253(6) 0.0247(6) 0.0316(7) -0.0110(5) -0.0087(5) -0.0054(5)
S6 0.0277(7) 0.0253(6) 0.0322(7) -0.0124(6) -0.0123(5) -0.0006(5)
N1 0.026(2) 0.027(2) 0.019(2) -0.0085(17) 0.0000(17) -0.0083(18)
N2 0.022(2) 0.025(2) 0.019(2) -0.0061(17) 0.0017(17) -0.0056(17)
N3 0.023(2) 0.023(2) 0.025(2) -0.0097(18) -0.0118(17) -0.0017(17)
C1 0.026(3) 0.022(2) 0.020(3) -0.008(2) 0.000(2) -0.007(2)
C2 0.029(3) 0.020(2) 0.021(3) -0.006(2) -0.003(2) -0.005(2)
C3 0.018(2) 0.030(3) 0.013(2) -0.008(2) -0.0013(18) -0.004(2)
C4 0.024(3) 0.031(3) 0.030(3) -0.006(2) 0.002(2) -0.003(2)
C5 0.035(3) 0.057(4) 0.022(3) -0.014(3) 0.002(2) -0.018(3)
C6 0.039(3) 0.035(3) 0.064(4) -0.022(3) -0.026(3) -0.005(3)
C13 0.019(2) 0.020(2) 0.021(3) -0.002(2) -0.0041(19) -0.0021(19)
C14 0.031(3) 0.028(3) 0.032(3) -0.012(2) -0.004(2) -0.010(2)
C15 0.029(3) 0.033(3) 0.023(3) -0.013(2) -0.002(2) -0.006(2)
C16 0.026(3) 0.030(3) 0.021(3) -0.008(2) -0.001(2) -0.005(2)
C17 0.024(3) 0.027(3) 0.026(3) -0.007(2) -0.002(2) -0.011(2)
C18 0.024(3) 0.026(3) 0.026(3) -0.012(2) -0.005(2) -0.005(2)
C19 0.023(3) 0.023(2) 0.025(3) -0.009(2) -0.007(2) -0.006(2)
C20 0.028(3) 0.030(3) 0.024(3) -0.010(2) 0.003(2) -0.011(2)
C21 0.023(3) 0.034(3) 0.034(3) -0.014(2) -0.003(2) -0.004(2)
C22 0.027(3) 0.029(3) 0.041(3) -0.013(2) -0.008(2) -0.006(2)
C23 0.034(3) 0.033(3) 0.025(3) -0.007(2) -0.009(2) -0.010(2)
C24 0.032(3) 0.033(3) 0.027(3) -0.017(2) -0.006(2) -0.005(2)
C25 0.023(2) 0.028(3) 0.011(2) -0.0073(19) -0.0029(19) -0.006(2)
C26 0.028(3) 0.028(3) 0.021(3) -0.009(2) -0.001(2) -0.004(2)
C27 0.040(3) 0.036(3) 0.028(3) -0.013(2) 0.004(2) -0.020(3)
C28 0.025(3) 0.051(4) 0.040(3) -0.021(3) -0.007(2) -0.009(3)
C29 0.032(3) 0.036(3) 0.040(3) -0.016(3) -0.013(3) 0.002(2)
C30 0.028(3) 0.025(3) 0.034(3) -0.011(2) -0.007(2) -0.005(2)
In2 0.0265(2) 0.0237(2) 0.0183(2) -0.00774(15) -0.00192(14) -0.00706(15)
S7 0.0229(6) 0.0266(6) 0.0205(6) -0.0080(5) -0.0015(5) -0.0029(5)
S8 0.0239(6) 0.0249(6) 0.0243(7) -0.0074(5) 0.0028(5) -0.0035(5)
S9 0.0246(6) 0.0322(7) 0.0197(6) -0.0099(5) -0.0008(5) -0.0105(5)
S10 0.0272(7) 0.0375(7) 0.0207(7) -0.0125(6) 0.0027(5) -0.0150(6)
S11 0.0279(7) 0.0250(6) 0.0269(7) -0.0085(5) -0.0090(5) -0.0054(5)
S12 0.0266(7) 0.0252(6) 0.0277(7) -0.0109(5) -0.0085(5) -0.0036(5)
N4 0.024(2) 0.033(2) 0.019(2) -0.0132(18) -0.0001(17) -0.0094(18)
N5 0.024(2) 0.023(2) 0.024(2) -0.0077(18) -0.0028(17) -0.0047(17)
N6 0.021(2) 0.028(2) 0.017(2) -0.0077(18) 0.0018(16) -0.0037(17)
C7 0.0242(15) 0.0271(15) 0.0163(14) -0.0083(12) -0.0010(11) -0.0073(12)
C8 0.026(3) 0.049(3) 0.029(3) -0.019(3) -0.004(2) -0.011(3)
C9 0.036(3) 0.027(3) 0.036(3) -0.014(2) -0.011(2) -0.005(2)
C10 0.033(3) 0.037(3) 0.022(3) -0.001(2) 0.006(2) -0.004(2)
C11 0.0242(15) 0.0271(15) 0.0163(14) -0.0083(12) -0.0010(11) -0.0073(12)
C12 0.0242(15) 0.0271(15) 0.0163(14) -0.0083(12) -0.0010(11) -0.0073(12)
C31 0.020(2) 0.025(2) 0.017(2) -0.004(2) -0.0023(19) -0.006(2)
C32 0.026(3) 0.025(3) 0.017(2) -0.003(2) -0.006(2) -0.006(2)
C33 0.027(3) 0.027(3) 0.023(3) -0.010(2) 0.003(2) -0.008(2)
C34 0.021(3) 0.029(3) 0.032(3) -0.009(2) -0.003(2) -0.004(2)
C35 0.028(3) 0.029(3) 0.029(3) -0.004(2) -0.011(2) -0.010(2)
C36 0.033(3) 0.032(3) 0.022(3) -0.011(2) 0.002(2) -0.012(2)
C37 0.023(2) 0.033(3) 0.021(3) -0.012(2) -0.004(2) -0.011(2)
C38 0.025(3) 0.030(3) 0.021(3) -0.007(2) -0.004(2) -0.002(2)
C39 0.025(3) 0.037(3) 0.022(3) -0.009(2) -0.007(2) -0.002(2)
C40 0.033(3) 0.042(3) 0.024(3) -0.011(2) -0.001(2) -0.014(3)
C41 0.043(3) 0.029(3) 0.026(3) -0.009(2) -0.005(2) -0.014(2)
C42 0.033(3) 0.029(3) 0.026(3) -0.015(2) 0.001(2) -0.011(2)
C43 0.027(3) 0.019(2) 0.023(3) -0.007(2) -0.007(2) -0.004(2)
C44 0.029(3) 0.028(3) 0.028(3) -0.012(2) 0.000(2) -0.013(2)
C45 0.033(3) 0.033(3) 0.023(3) -0.010(2) -0.004(2) -0.011(2)
C46 0.026(3) 0.038(3) 0.035(3) -0.012(3) -0.004(2) -0.011(2)
C47 0.031(3) 0.039(3) 0.032(3) -0.011(3) 0.000(2) -0.016(2)
C48 0.030(3) 0.027(3) 0.024(3) -0.007(2) -0.002(2) -0.009(2)

loop_
_atom_type_symbol
_atom_type_description
_atom_type_scat_dispersion_real
_atom_type_scat_dispersion_imag
_atom_type_scat_source
C C 0.0033 0.0016 'International Tables Vol C Tables 4.2.6.8 and 6.1.1.4'
H H 0.0000 0.0000 'International Tables Vol C Tables 4.2.6.8 and 6.1.1.4'
In In -0.7276 1.3100 'International Tables Vol C Tables 4.2.6.8 and 6.1.1.4'
N N 0.0061 0.0033 'International Tables Vol C Tables 4.2.6.8 and 6.1.1.4'
S S 0.1246 0.1234 'International Tables Vol C Tables 4.2.6.8 and 6.1.1.4'

loop_
_geom_angle_atom_site_label_1
_geom_angle_atom_site_label_2
_geom_angle_atom_site_label_3
_geom_angle
_geom_angle_site_symmetry_1
_geom_angle_site_symmetry_3
_geom_angle_publ_flag
S4 In1 S6 153.67(4) . . ?
S4 In1 S2 109.61(4) . . ?
S6 In1 S2 92.02(4) . . ?
S4 In1 S1 97.67(4) . . ?
S6 In1 S1 104.01(5) . . ?
S2 In1 S1 69.67(4) . . ?
S4 In1 S3 70.12(4) . . ?
S6 In1 S3 94.88(4) . . ?
S2 In1 S3 92.39(4) . . ?
S1 In1 S3 154.08(4) . . ?
S4 In1 S5 92.45(4) . . ?
S6 In1 S5 69.04(4) . . ?
S2 In1 S5 156.78(5) . . ?
S1 In1 S5 101.07(4) . . ?
S3 In1 S5 102.20(4) . . ?
C1 S1 In1 85.15(16) . . ?
C1 S2 In1 85.37(17) . . ?
C2 S3 In1 83.93(17) . . ?
C2 S4 In1 85.87(18) . . ?
C3 S5 In1 84.50(17) . . ?
C3 S6 In1 86.82(18) . . ?
C2 N1 C25 120.8(4) . . ?
C2 N1 C5 122.0(5) . . ?
C25 N1 C5 117.1(4) . . ?
C1 N2 C13 122.4(4) . . ?
C1 N2 C4 120.6(4) . . ?
C13 N2 C4 117.0(4) . . ?
C3 N3 C19 121.8(4) . . ?
C3 N3 C6 120.9(4) . . ?
C19 N3 C6 117.3(4) . . ?
N2 C1 S2 119.5(4) . . ?
N2 C1 S1 121.0(4) . . ?
S2 C1 S1 119.5(3) . . ?
N1 C2 S3 120.7(4) . . ?
N1 C2 S4 119.4(4) . . ?
S3 C2 S4 119.9(3) . . ?
N3 C3 S6 120.3(4) . . ?
N3 C3 S5 120.2(4) . . ?
S6 C3 S5 119.5(3) . . ?
N2 C4 H4A 109.5 . . ?
N2 C4 H4B 109.5 . . ?
H4A C4 H4B 109.5 . . ?
N2 C4 H4C 109.5 . . ?
H4A C4 H4C 109.5 . . ?
H4B C4 H4C 109.5 . . ?
N1 C5 H5A 109.5 . . ?
N1 C5 H5B 109.5 . . ?
H5A C5 H5B 109.5 . . ?
N1 C5 H5C 109.5 . . ?
H5A C5 H5C 109.5 . . ?
H5B C5 H5C 109.5 . . ?
N3 C6 H6A 109.5 . . ?
N3 C6 H6B 109.5 . . ?
H6A C6 H6B 109.5 . . ?
N3 C6 H6C 109.5 . . ?
H6A C6 H6C 109.5 . . ?
H6B C6 H6C 109.5 . . ?
C18 C13 C14 121.1(5) . . ?
C18 C13 N2 119.9(5) . . ?
C14 C13 N2 118.8(4) . . ?
C15 C14 C13 119.6(5) . . ?
C15 C14 H14 120.2 . . ?
C13 C14 H14 120.2 . . ?
C14 C15 C16 120.1(5) . . ?
C14 C15 H15 120.0 . . ?
C16 C15 H15 120.0 . . ?
C15 C16 C17 119.5(5) . . ?
C15 C16 H16 120.2 . . ?
C17 C16 H16 120.2 . . ?
C18 C17 C16 120.6(5) . . ?
C18 C17 H17 119.7 . . ?
C16 C17 H17 119.7 . . ?
C13 C18 C17 119.0(5) . . ?
C13 C18 H18 120.5 . . ?
C17 C18 H18 120.5 . . ?
C24 C19 C20 120.5(5) . . ?
C24 C19 N3 119.7(4) . . ?
C20 C19 N3 119.7(5) . . ?
C21 C20 C19 119.1(5) . . ?
C21 C20 H20 120.5 . . ?
C19 C20 H20 120.5 . . ?
C22 C21 C20 120.7(5) . . ?
C22 C21 H21 119.7 . . ?
C20 C21 H21 119.7 . . ?
C21 C22 C23 120.1(5) . . ?
C21 C22 H22 119.9 . . ?
C23 C22 H22 119.9 . . ?
C24 C23 C22 119.8(5) . . ?
C24 C23 H23 120.1 . . ?
C22 C23 H23 120.1 . . ?
C19 C24 C23 119.8(5) . . ?
C19 C24 H24 120.1 . . ?
C23 C24 H24 120.1 . . ?
C30 C25 C26 120.2(5) . . ?
C30 C25 N1 119.3(4) . . ?
C26 C25 N1 120.5(4) . . ?
C27 C26 C25 119.2(5) . . ?
C27 C26 H26 120.4 . . ?
C25 C26 H26 120.4 . . ?
C26 C27 C28 120.8(5) . . ?
C26 C27 H27 119.6 . . ?
C28 C27 H27 119.6 . . ?
C29 C28 C27 120.1(5) . . ?
C29 C28 H28 119.9 . . ?
C27 C28 H28 119.9 . . ?
C28 C29 C30 119.9(5) . . ?
C28 C29 H29 120.0 . . ?
C30 C29 H29 120.0 . . ?
C25 C30 C29 119.7(5) . . ?
C25 C30 H30 120.1 . . ?
C29 C30 H30 120.1 . . ?
S8 In2 S12 92.26(4) . . ?
S8 In2 S10 105.54(5) . . ?
S12 In2 S10 159.50(4) . . ?
S8 In2 S11 153.82(4) . . ?
S12 In2 S11 70.13(4) . . ?
S10 In2 S11 95.94(4) . . ?
S8 In2 S7 70.24(4) . . ?
S12 In2 S7 103.64(4) . . ?
S10 In2 S7 92.11(4) . . ?
S11 In2 S7 94.56(4) . . ?
S8 In2 S9 100.21(4) . . ?
S12 In2 S9 97.53(4) . . ?
S10 In2 S9 69.75(4) . . ?
S11 In2 S9 101.18(4) . . ?
S7 In2 S9 156.95(4) . . ?
C11 S7 In2 84.59(16) . . ?
C11 S8 In2 85.53(17) . . ?
C12 S9 In2 84.39(16) . . ?
C12 S10 In2 85.31(17) . . ?
C7 S11 In2 85.20(18) . . ?
C7 S12 In2 85.16(17) . . ?
C12 N4 C37 121.7(4) . . ?
C12 N4 C8 121.2(4) . . ?
C37 N4 C8 116.5(4) . . ?
C7 N5 C43 122.1(4) . . ?
C7 N5 C9 121.6(4) . . ?
C43 N5 C9 115.8(4) . . ?
C11 N6 C31 120.6(4) . . ?
C11 N6 C10 122.1(4) . . ?
C31 N6 C10 117.4(4) . . ?
N5 C7 S11 121.1(4) . . ?
N5 C7 S12 119.4(4) . . ?
S11 C7 S12 119.5(3) . . ?
N4 C8 H8A 109.5 . . ?
N4 C8 H8B 109.5 . . ?
H8A C8 H8B 109.5 . . ?
N4 C8 H8C 109.5 . . ?
H8A C8 H8C 109.5 . . ?
H8B C8 H8C 109.5 . . ?
N5 C9 H9A 109.5 . . ?
N5 C9 H9B 109.5 . . ?
H9A C9 H9B 109.5 . . ?
N5 C9 H9C 109.5 . . ?
H9A C9 H9C 109.5 . . ?
H9B C9 H9C 109.5 . . ?
N6 C10 H10A 109.5 . . ?
N6 C10 H10B 109.5 . . ?
H10A C10 H10B 109.5 . . ?
N6 C10 H10C 109.5 . . ?
H10A C10 H10C 109.5 . . ?
H10B C10 H10C 109.5 . . ?
N6 C11 S7 121.3(4) . . ?
N6 C11 S8 119.3(4) . . ?
S7 C11 S8 119.4(3) . . ?
N4 C12 S10 120.1(4) . . ?
N4 C12 S9 120.7(4) . . ?
S10 C12 S9 119.2(3) . . ?
C36 C31 C32 121.0(5) . . ?
C36 C31 N6 119.6(5) . . ?
C32 C31 N6 119.3(4) . . ?
C31 C32 C33 119.4(5) . . ?
C31 C32 H32 120.3 . . ?
C33 C32 H32 120.3 . . ?
C34 C33 C32 119.7(5) . . ?
C34 C33 H33 120.2 . . ?
C32 C33 H33 120.2 . . ?
C33 C34 C35 120.1(5) . . ?
C33 C34 H34 120.0 . . ?
C35 C34 H34 120.0 . . ?
C36 C35 C34 120.3(5) . . ?
C36 C35 H35 119.8 . . ?
C34 C35 H35 119.8 . . ?
C35 C36 C31 119.5(5) . . ?
C35 C36 H36 120.3 . . ?
C31 C36 H36 120.3 . . ?
C38 C37 C42 121.5(5) . . ?
C38 C37 N4 120.6(4) . . ?
C42 C37 N4 117.9(4) . . ?
C39 C38 C37 118.4(5) . . ?
C39 C38 H38 120.8 . . ?
C37 C38 H38 120.8 . . ?
C38 C39 C40 121.8(5) . . ?
C38 C39 H39 119.1 . . ?
C40 C39 H39 119.1 . . ?
C39 C40 C41 119.4(5) . . ?
C39 C40 H40 120.3 . . ?
C41 C40 H40 120.3 . . ?
C40 C41 C42 119.9(5) . . ?
C40 C41 H41 120.1 . . ?
C42 C41 H41 120.1 . . ?
C37 C42 C41 119.0(5) . . ?
C37 C42 H42 120.5 . . ?
C41 C42 H42 120.5 . . ?
C48 C43 C44 121.1(5) . . ?
C48 C43 N5 120.5(5) . . ?
C44 C43 N5 118.3(4) . . ?
C45 C44 C43 119.4(5) . . ?
C45 C44 H44 120.3 . . ?
C43 C44 H44 120.3 . . ?
C44 C45 C46 119.9(5) . . ?
C44 C45 H45 120.1 . . ?
C46 C45 H45 120.1 . . ?
C47 C46 C45 119.4(5) . . ?
C47 C46 H46 120.3 . . ?
C45 C46 H46 120.3 . . ?
C48 C47 C46 120.8(5) . . ?
C48 C47 H47 119.6 . . ?
C46 C47 H47 119.6 . . ?
C43 C48 C47 119.3(5) . . ?
C43 C48 H48 120.3 . . ?
C47 C48 H48 120.3 . . ?

loop_
_geom_bond_atom_site_label_1
_geom_bond_atom_site_label_2
_geom_bond_distance
_geom_bond_site_symmetry_2
_geom_bond_publ_flag
In1 S4 2.5561(14) . ?
In1 S6 2.5817(14) . ?
In1 S2 2.6019(13) . ?
In1 S1 2.6033(13) . ?
In1 S3 2.6258(13) . ?
In1 S5 2.6352(13) . ?
S1 C1 1.725(5) . ?
S2 C1 1.716(5) . ?
S3 C2 1.713(5) . ?
S4 C2 1.726(5) . ?
S5 C3 1.727(5) . ?
S6 C3 1.696(5) . ?
N1 C2 1.343(7) . ?
N1 C25 1.442(6) . ?
N1 C5 1.461(6) . ?
N2 C1 1.338(6) . ?
N2 C13 1.440(6) . ?
N2 C4 1.465(6) . ?
N3 C3 1.339(6) . ?
N3 C19 1.449(6) . ?
N3 C6 1.479(7) . ?
C4 H4A 0.9800 . ?
C4 H4B 0.9800 . ?
C4 H4C 0.9800 . ?
C5 H5A 0.9800 . ?
C5 H5B 0.9800 . ?
C5 H5C 0.9800 . ?
C6 H6A 0.9800 . ?
C6 H6B 0.9800 . ?
C6 H6C 0.9800 . ?
C13 C18 1.377(7) . ?
C13 C14 1.387(7) . ?
C14 C15 1.386(7) . ?
C14 H14 0.9500 . ?
C15 C16 1.388(7) . ?
C15 H15 0.9500 . ?
C16 C17 1.390(7) . ?
C16 H16 0.9500 . ?
C17 C18 1.389(7) . ?
C17 H17 0.9500 . ?
C18 H18 0.9500 . ?
C19 C24 1.380(7) . ?
C19 C20 1.392(7) . ?
C20 C21 1.385(7) . ?
C20 H20 0.9500 . ?
C21 C22 1.369(8) . ?
C21 H21 0.9500 . ?
C22 C23 1.392(8) . ?
C22 H22 0.9500 . ?
C23 C24 1.381(7) . ?
C23 H23 0.9500 . ?
C24 H24 0.9500 . ?
C25 C30 1.381(7) . ?
C25 C26 1.396(7) . ?
C26 C27 1.369(8) . ?
C26 H26 0.9500 . ?
C27 C28 1.381(8) . ?
C27 H27 0.9500 . ?
C28 C29 1.375(8) . ?
C28 H28 0.9500 . ?
C29 C30 1.386(8) . ?
C29 H29 0.9500 . ?
C30 H30 0.9500 . ?
In2 S8 2.5668(13) . ?
In2 S12 2.5815(13) . ?
In2 S10 2.5880(14) . ?
In2 S11 2.5980(13) . ?
In2 S7 2.6047(13) . ?
In2 S9 2.6067(13) . ?
S7 C11 1.717(5) . ?
S8 C11 1.730(5) . ?
S9 C12 1.730(5) . ?
S10 C12 1.713(5) . ?
S11 C7 1.708(5) . ?
S12 C7 1.737(5) . ?
N4 C12 1.331(6) . ?
N4 C37 1.449(6) . ?
N4 C8 1.476(6) . ?
N5 C7 1.328(6) . ?
N5 C43 1.460(6) . ?
N5 C9 1.474(6) . ?
N6 C11 1.326(6) . ?
N6 C31 1.445(6) . ?
N6 C10 1.478(6) . ?
C8 H8A 0.9800 . ?
C8 H8B 0.9800 . ?
C8 H8C 0.9800 . ?
C9 H9A 0.9800 . ?
C9 H9B 0.9800 . ?
C9 H9C 0.9800 . ?
C10 H10A 0.9800 . ?
C10 H10B 0.9800 . ?
C10 H10C 0.9800 . ?
C31 C36 1.383(7) . ?
C31 C32 1.387(7) . ?
C32 C33 1.395(7) . ?
C32 H32 0.9500 . ?
C33 C34 1.380(8) . ?
C33 H33 0.9500 . ?
C34 C35 1.402(8) . ?
C34 H34 0.9500 . ?
C35 C36 1.371(7) . ?
C35 H35 0.9500 . ?
C36 H36 0.9500 . ?
C37 C38 1.385(7) . ?
C37 C42 1.387(7) . ?
C38 C39 1.375(7) . ?
C38 H38 0.9500 . ?
C39 C40 1.381(8) . ?
C39 H39 0.9500 . ?
C40 C41 1.391(8) . ?
C40 H40 0.9500 . ?
C41 C42 1.394(7) . ?
C41 H41 0.9500 . ?
C42 H42 0.9500 . ?
C43 C48 1.363(7) . ?
C43 C44 1.393(7) . ?
C44 C45 1.382(7) . ?
C44 H44 0.9500 . ?
C45 C46 1.390(7) . ?
C45 H45 0.9500 . ?
C46 C47 1.385(8) . ?
C46 H46 0.9500 . ?
C47 C48 1.382(8) . ?
C47 H47 0.9500 . ?
C48 H48 0.9500 . ?

loop_
_geom_torsion_atom_site_label_1
_geom_torsion_atom_site_label_2
_geom_torsion_atom_site_label_3
_geom_torsion_atom_site_label_4
_geom_torsion
_geom_torsion_site_symmetry_1
_geom_torsion_site_symmetry_2
_geom_torsion_site_symmetry_3
_geom_torsion_site_symmetry_4
_geom_torsion_publ_flag
C13 N2 C1 S2 -178.0(4) . . . . ?
C4 N2 C1 S2 -0.1(7) . . . . ?
C13 N2 C1 S1 3.0(7) . . . . ?
C4 N2 C1 S1 -179.1(4) . . . . ?
In1 S2 C1 N2 176.0(4) . . . . ?
In1 S2 C1 S1 -4.9(3) . . . . ?
In1 S1 C1 N2 -176.0(4) . . . . ?
In1 S1 C1 S2 4.9(3) . . . . ?
C25 N1 C2 S3 177.8(3) . . . . ?
C5 N1 C2 S3 2.0(7) . . . . ?
C25 N1 C2 S4 -2.0(6) . . . . ?
C5 N1 C2 S4 -177.8(4) . . . . ?
In1 S3 C2 N1 -175.7(4) . . . . ?
In1 S3 C2 S4 4.0(3) . . . . ?
In1 S4 C2 N1 175.6(4) . . . . ?
In1 S4 C2 S3 -4.1(3) . . . . ?
C19 N3 C3 S6 -179.1(4) . . . . ?
C6 N3 C3 S6 0.4(7) . . . . ?
C19 N3 C3 S5 0.0(6) . . . . ?
C6 N3 C3 S5 179.6(4) . . . . ?
In1 S6 C3 N3 175.6(4) . . . . ?
In1 S6 C3 S5 -3.5(3) . . . . ?
In1 S5 C3 N3 -175.6(4) . . . . ?
In1 S5 C3 S6 3.5(3) . . . . ?
C1 N2 C13 C18 -96.3(6) . . . . ?
C4 N2 C13 C18 85.8(6) . . . . ?
C1 N2 C13 C14 88.9(6) . . . . ?
C4 N2 C13 C14 -89.0(6) . . . . ?
C18 C13 C14 C15 1.4(8) . . . . ?
N2 C13 C14 C15 176.1(5) . . . . ?
C13 C14 C15 C16 -1.5(8) . . . . ?
C14 C15 C16 C17 0.9(8) . . . . ?
C15 C16 C17 C18 0.0(8) . . . . ?
C14 C13 C18 C17 -0.5(7) . . . . ?
N2 C13 C18 C17 -175.2(4) . . . . ?
C16 C17 C18 C13 -0.2(8) . . . . ?
C3 N3 C19 C24 85.8(6) . . . . ?
C6 N3 C19 C24 -93.7(6) . . . . ?
C3 N3 C19 C20 -98.6(6) . . . . ?
C6 N3 C19 C20 81.9(6) . . . . ?
C24 C19 C20 C21 -1.9(8) . . . . ?
N3 C19 C20 C21 -177.5(5) . . . . ?
C19 C20 C21 C22 1.9(8) . . . . ?
C20 C21 C22 C23 -1.0(8) . . . . ?
C21 C22 C23 C24 0.2(8) . . . . ?
C20 C19 C24 C23 1.1(8) . . . . ?
N3 C19 C24 C23 176.7(5) . . . . ?
C22 C23 C24 C19 -0.2(8) . . . . ?
C2 N1 C25 C30 -105.3(6) . . . . ?
C5 N1 C25 C30 70.7(6) . . . . ?
C2 N1 C25 C26 78.0(6) . . . . ?
C5 N1 C25 C26 -106.0(5) . . . . ?
C30 C25 C26 C27 2.6(7) . . . . ?
N1 C25 C26 C27 179.3(4) . . . . ?
C25 C26 C27 C28 -1.9(8) . . . . ?
C26 C27 C28 C29 0.9(9) . . . . ?
C27 C28 C29 C30 -0.6(9) . . . . ?
C26 C25 C30 C29 -2.4(8) . . . . ?
N1 C25 C30 C29 -179.1(5) . . . . ?
C28 C29 C30 C25 1.4(8) . . . . ?
C43 N5 C7 S11 170.6(4) . . . . ?
C9 N5 C7 S11 -0.7(6) . . . . ?
C43 N5 C7 S12 -9.1(6) . . . . ?
C9 N5 C7 S12 179.6(4) . . . . ?
In2 S11 C7 N5 179.2(4) . . . . ?
In2 S11 C7 S12 -1.1(3) . . . . ?
In2 S12 C7 N5 -179.2(4) . . . . ?
In2 S12 C7 S11 1.1(3) . . . . ?
C31 N6 C11 S7 -179.2(4) . . . . ?
C10 N6 C11 S7 1.2(7) . . . . ?
C31 N6 C11 S8 0.4(7) . . . . ?
C10 N6 C11 S8 -179.2(4) . . . . ?
In2 S7 C11 N6 174.8(4) . . . . ?
In2 S7 C11 S8 -4.8(3) . . . . ?
In2 S8 C11 N6 -174.7(4) . . . . ?
In2 S8 C11 S7 4.9(3) . . . . ?
C37 N4 C12 S10 174.1(4) . . . . ?
C8 N4 C12 S10 3.1(7) . . . . ?
C37 N4 C12 S9 -4.8(7) . . . . ?
C8 N4 C12 S9 -175.9(4) . . . . ?
In2 S10 C12 N4 -167.8(4) . . . . ?
In2 S10 C12 S9 11.2(3) . . . . ?
In2 S9 C12 N4 167.8(4) . . . . ?
In2 S9 C12 S10 -11.1(3) . . . . ?
C11 N6 C31 C36 103.7(6) . . . . ?
C10 N6 C31 C36 -76.7(6) . . . . ?
C11 N6 C31 C32 -77.9(6) . . . . ?
C10 N6 C31 C32 101.7(6) . . . . ?
C36 C31 C32 C33 -2.8(7) . . . . ?
N6 C31 C32 C33 178.9(4) . . . . ?
C31 C32 C33 C34 2.7(7) . . . . ?
C32 C33 C34 C35 -1.5(7) . . . . ?
C33 C34 C35 C36 0.3(8) . . . . ?
C34 C35 C36 C31 -0.3(8) . . . . ?
C32 C31 C36 C35 1.5(7) . . . . ?
N6 C31 C36 C35 179.9(4) . . . . ?
C12 N4 C37 C38 83.0(6) . . . . ?
C8 N4 C37 C38 -105.5(6) . . . . ?
C12 N4 C37 C42 -98.3(6) . . . . ?
C8 N4 C37 C42 73.1(6) . . . . ?
C42 C37 C38 C39 0.8(8) . . . . ?
N4 C37 C38 C39 179.4(5) . . . . ?
C37 C38 C39 C40 0.3(8) . . . . ?
C38 C39 C40 C41 -1.4(9) . . . . ?
C39 C40 C41 C42 1.5(8) . . . . ?
C38 C37 C42 C41 -0.7(8) . . . . ?
N4 C37 C42 C41 -179.4(5) . . . . ?
C40 C41 C42 C37 -0.4(8) . . . . ?
C7 N5 C43 C48 111.5(5) . . . . ?
C9 N5 C43 C48 -76.7(6) . . . . ?
C7 N5 C43 C44 -72.3(6) . . . . ?
C9 N5 C43 C44 99.6(5) . . . . ?
C48 C43 C44 C45 -0.8(8) . . . . ?
N5 C43 C44 C45 -177.0(5) . . . . ?
C43 C44 C45 C46 0.7(8) . . . . ?
C44 C45 C46 C47 -0.1(8) . . . . ?
C45 C46 C47 C48 -0.4(9) . . . . ?
C44 C43 C48 C47 0.2(8) . . . . ?
N5 C43 C48 C47 176.4(5) . . . . ?
C46 C47 C48 C43 0.4(8) . . . . ?

loop_
_publcif_info_cif.paper_type
?
